data_4325487
loop_
_publ_author_name
'Timothy J. Boyle'
'Leigh Anna M. Ottley'
'Christopher A. Apblett'
'Constantine A. Stewart'
'Sarah M. Hoppe'
'Krista L. Hawthorne'
'Mark A. Rodriguez'

_publ_section_title
;
 Synthesis, Characterization, and Electrochemical Properties of a Series
 of Sterically Varied Iron(II) Alkoxide Precursors and Their Resultant
 Nanoparticles
;
_journal_name_full 'Inorganic Chemistry'
_journal_page_first 6174
_journal_page_last 6182
_journal_paper_doi 10.1021/ic200423m
_journal_volume 50
_journal_year 2011
_chemical_formula_sum 'C29 H29 Fe N3 O2'
_chemical_formula_weight 507.40
_chemical_name_systematic
; 

 ? 

;
_space_group_IT_number 70
_symmetry_cell_setting orthorhombic
_symmetry_space_group_name_Hall '-F 2uv 2vw'
_symmetry_space_group_name_H-M 'F d d d :2'
_atom_sites_solution_hydrogens geom
_atom_sites_solution_primary direct
_atom_sites_solution_secondary difmap
_audit_creation_method SHELXL-97
_cell_angle_alpha 90.00
_cell_angle_beta 90.00
_cell_angle_gamma 90.00
_cell_formula_units_Z 16
_cell_length_a 13.493(2)
_cell_length_b 28.102(5)
_cell_length_c 29.703(5)
_cell_measurement_temperature 173(2)
_cell_volume 11263(3)
_computing_cell_refinement 'Bruker SMART'
_computing_data_collection 'Bruker SMART'
_computing_data_reduction 'Bruker SAINT'
_computing_molecular_graphics 'Bruker SHELXTL'
_computing_publication_material 'Bruker SHELXTL'
_computing_structure_refinement 'SHELXL-97 (Sheldrick, 1997)'
_computing_structure_solution 'SHELXS-97 (Sheldrick, 1990)'
_diffrn_ambient_temperature 173(2)
_diffrn_measured_fraction_theta_full 0.998
_diffrn_measured_fraction_theta_max 0.998
_diffrn_measurement_device_type 'CCD area detector'
_diffrn_measurement_method 'phi and omega scans'
_diffrn_radiation_monochromator graphite
_diffrn_radiation_source 'fine-focus sealed tube'
_diffrn_radiation_type MoK\a
_diffrn_radiation_wavelength 0.71073
_diffrn_reflns_av_R_equivalents 0.0559
_diffrn_reflns_av_sigmaI/netI 0.0292
_diffrn_reflns_limit_h_max 14
_diffrn_reflns_limit_h_min -14
_diffrn_reflns_limit_k_max 31
_diffrn_reflns_limit_k_min -31
_diffrn_reflns_limit_l_max 32
_diffrn_reflns_limit_l_min -32
_diffrn_reflns_number 16503
_diffrn_reflns_theta_full 23.30
_diffrn_reflns_theta_max 23.30
_diffrn_reflns_theta_min 1.81
_exptl_absorpt_coefficient_mu 0.563
_exptl_absorpt_correction_T_max 0.909
_exptl_absorpt_correction_T_min 0.894
_exptl_absorpt_correction_type empirical
_exptl_absorpt_process_details SADABS
_exptl_crystal_colour yellow
_exptl_crystal_density_diffrn 1.197
_exptl_crystal_description irregular
_exptl_crystal_F_000 4256
_exptl_crystal_size_max 0.20
_exptl_crystal_size_mid 0.18
_exptl_crystal_size_min 0.17
_refine_diff_density_max 0.304
_refine_diff_density_min -0.261
_refine_diff_density_rms 0.048
_refine_ls_extinction_method none
_refine_ls_goodness_of_fit_ref 1.213
_refine_ls_hydrogen_treatment constr
_refine_ls_matrix_type full
_refine_ls_number_parameters 161
_refine_ls_number_reflns 2035
_refine_ls_number_restraints 0
_refine_ls_restrained_S_all 1.213
_refine_ls_R_factor_all 0.0690
_refine_ls_R_factor_gt 0.0587
_refine_ls_shift/su_max 0.003
_refine_ls_shift/su_mean 0.001
_refine_ls_structure_factor_coef Fsqd
_refine_ls_weighting_details 'calc w=1/[\s^2^(Fo^2^)+(0.0518P)^2^+24.6030P] where P=(Fo^2^+2Fc^2^)/3'
_refine_ls_weighting_scheme calc
_refine_ls_wR_factor_gt 0.1237
_refine_ls_wR_factor_ref 0.1290
_reflns_number_gt 1788
_reflns_number_total 2035
_reflns_threshold_expression >2sigma(I)
_cod_data_source_file ic200423m_si_001_01.cif
_cod_data_source_block 10fb222ss
_cod_original_sg_symbol_H-M 'F d d d'
_cod_database_code 4325487

loop_
_symmetry_equiv_pos_as_xyz
'x, y, z'
'-x+3/4, -y+3/4, z'
'-x+3/4, y, -z+3/4'
'x, -y+3/4, -z+3/4'
'x, y+1/2, z+1/2'
'-x+3/4, -y+5/4, z+1/2'
'-x+3/4, y+1/2, -z+5/4'
'x, -y+5/4, -z+5/4'
'x+1/2, y, z+1/2'
'-x+5/4, -y+3/4, z+1/2'
'-x+5/4, y, -z+5/4'
'x+1/2, -y+3/4, -z+5/4'
'x+1/2, y+1/2, z'
'-x+5/4, -y+5/4, z'
'-x+5/4, y+1/2, -z+3/4'
'x+1/2, -y+5/4, -z+3/4'
'-x, -y, -z'
'x-3/4, y-3/4, -z'
'x-3/4, -y, z-3/4'
'-x, y-3/4, z-3/4'
'-x, -y+1/2, -z+1/2'
'x-3/4, y-1/4, -z+1/2'
'x-3/4, -y+1/2, z-1/4'
'-x, y-1/4, z-1/4'
'-x+1/2, -y, -z+1/2'
'x-1/4, y-3/4, -z+1/2'
'x-1/4, -y, z-1/4'
'-x+1/2, y-3/4, z-1/4'
'-x+1/2, -y+1/2, -z'
'x-1/4, y-1/4, -z'
'x-1/4, -y+1/2, z-3/4'
'-x+1/2, y-1/4, z-3/4'

loop_
_atom_site_label
_atom_site_type_symbol
_atom_site_fract_x
_atom_site_fract_y
_atom_site_fract_z
_atom_site_U_iso_or_equiv
_atom_site_adp_type
_atom_site_occupancy
_atom_site_symmetry_multiplicity
_atom_site_calc_flag
_atom_site_refinement_flags
Fe1 Fe 0.1250 0.42618(3) 0.1250 0.0414(3) Uani 1 2 d S
N1 n 0.1250 0.35087(14) 0.1250 0.0398(10) Uani 1 2 d S
N2 n 0.0205(2) 0.43030(11) 0.06580(10) 0.0476(8) Uani 1 1 d .
O1 O 0.23395(18) 0.43985(9) 0.08399(8) 0.0502(7) Uani 1 1 d .
C1 C 0.2763(3) 0.48082(14) 0.07336(12) 0.0482(10) Uani 1 1 d .
C2 C 0.2711(3) 0.51997(15) 0.10230(16) 0.0669(12) Uani 1 1 d .
H2 H 0.2344 0.5174 0.1295 0.080 Uiso 1 1 calc R
C3 C 0.3177(5) 0.56191(18) 0.0922(2) 0.0996(19) Uani 1 1 d .
H3 H 0.3142 0.5879 0.1125 0.120 Uiso 1 1 calc R
C4 C 0.3698(4) 0.5663(2) 0.0525(3) 0.101(2) Uani 1 1 d .
H4 H 0.4011 0.5957 0.0454 0.121 Uiso 1 1 calc R
C5 C 0.3767(3) 0.5290(2) 0.0234(2) 0.0838(16) Uani 1 1 d .
H5 H 0.4131 0.5326 -0.0038 0.101 Uiso 1 1 calc R
C6 C 0.3309(3) 0.48559(16) 0.03307(15) 0.0597(11) Uani 1 1 d .
C7 C 0.3389(4) 0.4448(2) 0.00214(18) 0.0905(17) Uani 1 1 d .
H7A H 0.3582 0.4164 0.0191 0.136 Uiso 1 1 calc R
H7B H 0.3890 0.4516 -0.0208 0.136 Uiso 1 1 calc R
H7C H 0.2747 0.4393 -0.0124 0.136 Uiso 1 1 calc R
C8 C 0.1982(3) 0.32575(14) 0.10664(13) 0.0524(10) Uani 1 1 d .
H8 H 0.2513 0.3426 0.0930 0.063 Uiso 1 1 calc R
C9 C 0.2015(3) 0.27733(15) 0.10629(14) 0.0608(11) Uani 1 1 d .
H9 H 0.2563 0.2612 0.0932 0.073 Uiso 1 1 calc R
C10 C 0.1250 0.2520(2) 0.1250 0.0581(15) Uani 1 2 d S
H10 H 0.1250 0.2182 0.1250 0.070 Uiso 1 2 calc SR
C11 C 0.0536(3) 0.43035(15) 0.02364(13) 0.0615(11) Uani 1 1 d .
H11 H 0.1228 0.4273 0.0185 0.074 Uiso 1 1 calc R
C12 C -0.0095(4) 0.43468(17) -0.01327(14) 0.0723(13) Uani 1 1 d .
H12 H 0.0165 0.4344 -0.0430 0.087 Uiso 1 1 calc R
C13 C -0.1092(4) 0.43938(16) -0.00634(17) 0.0721(14) Uani 1 1 d .
H13 H -0.1532 0.4430 -0.0310 0.087 Uiso 1 1 calc R
C14 C -0.1440(3) 0.43872(17) 0.03650(17) 0.0699(13) Uani 1 1 d .
H14 H -0.2130 0.4414 0.0423 0.084 Uiso 1 1 calc R
C15 C -0.0776(3) 0.43412(15) 0.07142(14) 0.0587(11) Uani 1 1 d .
H15 H -0.1029 0.4336 0.1013 0.070 Uiso 1 1 calc R

loop_
_atom_site_aniso_label
_atom_site_aniso_U_11
_atom_site_aniso_U_22
_atom_site_aniso_U_33
_atom_site_aniso_U_23
_atom_site_aniso_U_13
_atom_site_aniso_U_12
Fe1 0.0352(4) 0.0489(5) 0.0400(4) 0.000 -0.0011(3) 0.000
N1 0.033(2) 0.049(2) 0.038(2) 0.000 -0.003(2) 0.000
N2 0.048(2) 0.0509(19) 0.0444(19) -0.0020(15) -0.0095(15) 0.0014(15)
O1 0.0489(16) 0.0547(16) 0.0470(15) 0.0000(12) 0.0032(12) -0.0091(13)
C1 0.032(2) 0.059(3) 0.054(2) 0.009(2) -0.0124(18) 0.0020(18)
C2 0.069(3) 0.054(3) 0.078(3) 0.005(2) -0.017(2) 0.000(2)
C3 0.112(5) 0.058(3) 0.128(5) 0.004(3) -0.030(4) -0.009(3)
C4 0.090(4) 0.069(4) 0.144(6) 0.050(4) -0.016(4) -0.020(3)
C5 0.045(3) 0.095(4) 0.111(4) 0.047(4) -0.010(3) -0.008(3)
C6 0.032(2) 0.079(3) 0.068(3) 0.023(2) -0.004(2) 0.000(2)
C7 0.071(3) 0.117(5) 0.084(4) -0.002(3) 0.032(3) -0.001(3)
C8 0.037(2) 0.056(3) 0.065(3) -0.006(2) 0.0094(19) -0.0028(18)
C9 0.043(2) 0.060(3) 0.079(3) -0.014(2) 0.014(2) 0.007(2)
C10 0.056(4) 0.047(3) 0.071(4) 0.000 0.001(3) 0.000
C11 0.058(3) 0.079(3) 0.047(3) 0.000(2) -0.005(2) 0.007(2)
C12 0.089(4) 0.086(3) 0.042(3) 0.002(2) -0.012(2) 0.004(3)
C13 0.076(4) 0.067(3) 0.074(3) 0.000(2) -0.036(3) 0.013(2)
C14 0.050(3) 0.080(3) 0.080(3) -0.010(3) -0.019(2) 0.009(2)
C15 0.047(3) 0.072(3) 0.057(3) -0.004(2) -0.011(2) 0.000(2)

loop_
_atom_type_symbol
_atom_type_description
_atom_type_scat_dispersion_real
_atom_type_scat_dispersion_imag
_atom_type_scat_source
C C 0.0033 0.0016 'International Tables Vol C Tables 4.2.6.8 and 6.1.1.4'
H H 0.0000 0.0000 'International Tables Vol C Tables 4.2.6.8 and 6.1.1.4'
N N 0.0061 0.0033 'International Tables Vol C Tables 4.2.6.8 and 6.1.1.4'
O O 0.0106 0.0060 'International Tables Vol C Tables 4.2.6.8 and 6.1.1.4'
Fe Fe 0.3463 0.8444 'International Tables Vol C Tables 4.2.6.8 and 6.1.1.4'

loop_
_geom_angle_atom_site_label_1
_geom_angle_atom_site_label_2
_geom_angle_atom_site_label_3
_geom_angle
_geom_angle_site_symmetry_1
_geom_angle_site_symmetry_3
O1 Fe1 O1 157.25(15) 11_454 .
O1 Fe1 N1 101.38(8) 11_454 .
O1 Fe1 N1 101.38(8) . .
O1 Fe1 N2 90.31(11) 11_454 .
O1 Fe1 N2 88.53(11) . .
N1 Fe1 N2 92.94(8) . .
O1 Fe1 N2 88.53(11) 11_454 11_454
O1 Fe1 N2 90.31(11) . 11_454
N1 Fe1 N2 92.94(8) . 11_454
N2 Fe1 N2 174.11(15) . 11_454
C8 N1 C8 116.0(5) 11_454 .
C8 N1 Fe1 122.0(2) 11_454 .
C8 N1 Fe1 122.0(2) . .
C11 N2 C15 116.8(3) . .
C11 N2 Fe1 121.5(3) . .
C15 N2 Fe1 121.7(3) . .
C1 O1 Fe1 130.3(2) . .
O1 C1 C2 121.1(4) . .
O1 C1 C6 120.7(4) . .
C2 C1 C6 118.2(4) . .
C3 C2 C1 121.3(5) . .
C3 C2 H2 119.4 . .
C1 C2 H2 119.4 . .
C2 C3 C4 120.0(6) . .
C2 C3 H3 120.0 . .
C4 C3 H3 120.0 . .
C5 C4 C3 120.6(5) . .
C5 C4 H4 119.7 . .
C3 C4 H4 119.7 . .
C4 C5 C6 120.7(5) . .
C4 C5 H5 119.6 . .
C6 C5 H5 119.6 . .
C5 C6 C1 119.2(5) . .
C5 C6 C7 121.3(5) . .
C1 C6 C7 119.6(4) . .
C6 C7 H7A 109.5 . .
C6 C7 H7B 109.5 . .
H7A C7 H7B 109.5 . .
C6 C7 H7C 109.5 . .
H7A C7 H7C 109.5 . .
H7B C7 H7C 109.5 . .
N1 C8 C9 123.9(4) . .
N1 C8 H8 118.1 . .
C9 C8 H8 118.1 . .
C8 C9 C10 119.4(4) . .
C8 C9 H9 120.3 . .
C10 C9 H9 120.3 . .
C9 C10 C9 117.6(5) . 11_454
C9 C10 H10 121.2 . .
C9 C10 H10 121.2 11_454 .
N2 C11 C12 122.3(4) . .
N2 C11 H11 118.8 . .
C12 C11 H11 118.8 . .
C13 C12 C11 119.4(4) . .
C13 C12 H12 120.3 . .
C11 C12 H12 120.3 . .
C14 C13 C12 118.7(4) . .
C14 C13 H13 120.6 . .
C12 C13 H13 120.6 . .
C13 C14 C15 118.9(4) . .
C13 C14 H14 120.6 . .
C15 C14 H14 120.6 . .
N2 C15 C14 123.8(4) . .
N2 C15 H15 118.1 . .
C14 C15 H15 118.1 . .

loop_
_geom_bond_atom_site_label_1
_geom_bond_atom_site_label_2
_geom_bond_distance
_geom_bond_site_symmetry_2
Fe1 O1 1.948(2) 11_454
Fe1 O1 1.948(2) .
Fe1 N1 2.116(4) .
Fe1 N2 2.257(3) .
Fe1 N2 2.257(3) 11_454
N1 C8 1.331(4) 11_454
N1 C8 1.331(4) .
N2 C11 1.330(5) .
N2 C15 1.338(5) .
O1 C1 1.324(4) .
C1 C2 1.398(5) .
C1 C6 1.412(5) .
C2 C3 1.369(7) .
C2 H2 0.9500 .
C3 C4 1.378(8) .
C3 H3 0.9500 .
C4 C5 1.362(8) .
C4 H4 0.9500 .
C5 C6 1.399(6) .
C5 H5 0.9500 .
C6 C7 1.473(7) .
C7 H7A 0.9800 .
C7 H7B 0.9800 .
C7 H7C 0.9800 .
C8 C9 1.361(5) .
C8 H8 0.9500 .
C9 C10 1.371(5) .
C9 H9 0.9500 .
C10 C9 1.371(5) 11_454
C10 H10 0.9500 .
C11 C12 1.394(6) .
C11 H11 0.9500 .
C12 C13 1.367(7) .
C12 H12 0.9500 .
C13 C14 1.357(6) .
C13 H13 0.9500 .
C14 C15 1.376(6) .
C14 H14 0.9500 .
C15 H15 0.9500 .
